data_7116907
loop_
_publ_author_name
'Yunus Zorlu'
'Ufuk Kumru'
'Umit Isci'
'Burcin Divrik'
'Erwann Jeanneau'
'Florian Albrieux'
'Yavuz Dede'
'Vefa Ahsen'
'Fabienne Dumoulin'

_publ_section_title
;
 1,4,8,11,15,18,22,25-Alkylsulfanyl phthalocyanines: effect of macrocycle
 distortion on spectroscopic and packing properties
;
_journal_name_full Chem.Commun.
_journal_page_first 6580
_journal_paper_doi 10.1039/C5cc01085C
_journal_volume 51
_journal_year 2015
_chemical_absolute_configuration ad
_chemical_formula_moiety 'C64 H82 N8 S8 '
_chemical_formula_sum 'C64 H82 N8 S8'
_chemical_formula_weight 1219.94
_space_group_IT_number 218
_symmetry_cell_setting cubic
_symmetry_space_group_name_Hall 'P -4n 2 3'
_symmetry_space_group_name_H-M 'P -4 3 n'
_atom_sites_solution_hydrogens geom
_atom_sites_solution_primary direct
_audit_update_record
;
2015-02-01 deposited with the CCDC.
2015-03-05 downloaded from the CCDC.
;
_cell_angle_alpha 90
_cell_angle_beta 90
_cell_angle_gamma 90
_cell_formula_units_Z 6
_cell_length_a 22.6217(4)
_cell_length_b 22.6217(4)
_cell_length_c 22.6217(4)
_cell_measurement_reflns_used 101
_cell_measurement_temperature 120
_cell_measurement_theta_max 16.7037
_cell_measurement_theta_min 1.7985
_cell_volume 11576.5(4)
_computing_cell_refinement 'Apex2 (Bruker AXS, 2006)'
_computing_data_collection 'Apex2 (Bruker AXS, 2006)'
_computing_data_reduction 'Apex2 (Bruker AXS, 2006)'
_computing_molecular_graphics 'CAMERON (Watkin et al., 1996)'
_computing_publication_material 'CRYSTALS (Betteridge et al., 2003)'
_computing_structure_refinement 'CRYSTALS (Betteridge et al., 2003)'
_computing_structure_solution 'SIR97 (Altomare et al., 1999)'
_diffrn_ambient_temperature 120
_diffrn_measured_fraction_theta_full 1.000
_diffrn_measured_fraction_theta_max 1.000
_diffrn_measurement_device Area
_diffrn_measurement_device_type 'Bruker Kappa Apex2'
_diffrn_measurement_method \w
_diffrn_radiation_monochromator graphite
_diffrn_radiation_type 'Mo K\a'
_diffrn_radiation_wavelength 0.71073
_diffrn_reflns_av_R_equivalents 0.053
_diffrn_reflns_limit_h_max 16
_diffrn_reflns_limit_h_min -16
_diffrn_reflns_limit_k_max 20
_diffrn_reflns_limit_k_min 0
_diffrn_reflns_limit_l_max 29
_diffrn_reflns_limit_l_min 1
_diffrn_reflns_number 4450
_diffrn_reflns_theta_full 27.517
_diffrn_reflns_theta_max 27.517
_diffrn_reflns_theta_min 1.273
_diffrn_standards_interval_count .
_diffrn_standards_interval_time .
_diffrn_standards_number 0
_exptl_absorpt_coefficient_mu 0.268
_exptl_absorpt_correction_T_max 0.9032
_exptl_absorpt_correction_T_min 0.8984
_exptl_absorpt_correction_type multi-scan
_exptl_absorpt_process_details 'SADABS V2008/1 (Bruker AXS)'
_exptl_crystal_colour green
_exptl_crystal_density_diffrn 1.050
_exptl_crystal_density_method 'not measured'
_exptl_crystal_description block
_exptl_crystal_F_000 3900
_exptl_crystal_size_max 0.498
_exptl_crystal_size_mid 0.400
_exptl_crystal_size_min 0.380
_platon_squeeze_details
;
;
_refine_diff_density_max 0.63
_refine_diff_density_min -0.43
_refine_ls_abs_structure_details 'Flack (1983), 0 Friedel-pairs'
_refine_ls_abs_structure_Flack -0.032(16)
_refine_ls_extinction_method None
_refine_ls_goodness_of_fit_ref 1.0092
_refine_ls_hydrogen_treatment none
_refine_ls_matrix_type full
_refine_ls_number_parameters 182
_refine_ls_number_reflns 4450
_refine_ls_number_restraints 19
_refine_ls_R_factor_all 0.0803
_refine_ls_R_factor_gt 0.0625
_refine_ls_shift/su_max 0.0006176
_refine_ls_shift/su_mean 0.0000439
_refine_ls_structure_factor_coef Fsqd
_refine_ls_weighting_details
;
 Method, part 1, Chebychev polynomial, (Watkin, 1994, Prince, 1982) 
 [weight] = 1.0/[A~0~*T~0~(x)+A~1~*T~1~(x) ... +A~n-1~]*T~n-1~(x)] 
 where A~i~ are the Chebychev coefficients listed below and x= Fcalc/Fmax 
 Method = Robust Weighting (Prince, 1982) 
 W = [weight] * [1-(deltaF/6*sigmaF)^2^]^2^ 
 A~i~ are: 
 12.7 19.8 9.66 2.44 
;
_refine_ls_weighting_scheme calc
_refine_ls_wR_factor_all 0.1917
_refine_ls_wR_factor_gt 0.1595
_refine_ls_wR_factor_ref 0.1917
_reflns_limit_h_max 16
_reflns_limit_h_min -16
_reflns_limit_k_max 20
_reflns_limit_k_min 0
_reflns_limit_l_max 29
_reflns_limit_l_min 1
_reflns_number_gt 3464
_reflns_number_total 4450
_reflns_threshold_expression I>2.0\s(I)
_oxford_diffrn_Wilson_B_factor 4.09
_oxford_diffrn_Wilson_scale 191.98
_oxford_refine_ls_r_factor_ref 0.0803
_oxford_refine_ls_scale 0.07304(4)
_oxford_reflns_number_all 4450
_oxford_reflns_threshold_expression_ref I>-10.0\s(I)
_cod_data_source_file c5cc01085c2.cif
_cod_data_source_block 1
_cod_original_sg_symbol_Hall 'P -4n 2 3 '
_cod_original_sg_symbol_H-M 'P -4 3 n '
_cod_original_formula_sum 'C64 H82 N8 S8 '
_cod_database_code 7116907

loop_
_symmetry_equiv_pos_as_xyz
x,y,z
-z+1/2,y+1/2,-x+1/2
-x,y,-z
x+1/2,z+1/2,y+1/2
-x+1/2,-z+1/2,y+1/2
y,-z,-x
-y,z,-x
z,x,y
z,-x,-y
-z+1/2,-y+1/2,x+1/2
y+1/2,-x+1/2,-z+1/2
x,-y,-z
-x,-y,z
x+1/2,-z+1/2,-y+1/2
-z,x,-y
-y,-z,x
y+1/2,x+1/2,z+1/2
-y+1/2,-x+1/2,z+1/2
y,z,x
-y+1/2,x+1/2,-z+1/2
-z,-x,y
z+1/2,y+1/2,x+1/2
z+1/2,-y+1/2,-x+1/2
-x+1/2,z+1/2,-y+1/2

loop_
_atom_site_label
_atom_site_type_symbol
_atom_site_fract_x
_atom_site_fract_y
_atom_site_fract_z
_atom_site_U_iso_or_equiv
_atom_site_occupancy
_atom_site_adp_type
_atom_site_refinement_flags_posn
_atom_site_refinement_flags_adp
_atom_site_refinement_flags_occupancy
_atom_site_disorder_assembly
_atom_site_disorder_group
_atom_site_attached_hydrogens
S1 S -0.73407(4) -0.45190(5) -0.30457(5) 0.0558 1.0000 Uani . . . . . .
C2 C -0.78981(16) -0.39738(17) -0.30791(17) 0.0461 1.0000 Uani . . . . . .
C3 C -0.84738(16) -0.40626(17) -0.28623(16) 0.0442 1.0000 Uani . . . . . .
C4 C -0.88917(16) -0.36041(17) -0.28881(16) 0.0455 1.0000 Uani . . . . . .
C5 C -0.87658(16) -0.30461(15) -0.31304(17) 0.0462 1.0000 Uani . . . . . .
S6 S -0.93311(5) -0.25163(5) -0.31364(6) 0.0598 1.0000 Uani . U . . . .
C7 C -0.9096(3) -0.1884(3) -0.3580(4) 0.1064 1.0000 Uani . U . . . .
C8 C -0.9649(3) -0.1502(3) -0.3550(4) 0.1067 1.0000 Uani . U . . . .
H81 H -0.9543 -0.1101 -0.3659 0.1209 1.0000 Uiso R . . . . .
H83 H -0.9934 -0.1660 -0.3825 0.1205 1.0000 Uiso R . . . . .
H82 H -0.9802 -0.1500 -0.3153 0.1213 1.0000 Uiso R . . . . .
C9 C -0.8947(4) -0.2036(3) -0.4206(4) 0.1120 1.0000 Uani . U . . . .
H92 H -0.8896 -0.1680 -0.4437 0.1260 1.0000 Uiso R . . . . .
H91 H -0.9257 -0.2275 -0.4365 0.1253 1.0000 Uiso R . . . . .
H93 H -0.8585 -0.2259 -0.4216 0.1261 1.0000 Uiso R . . . . .
C10 C -0.8588(3) -0.1544(3) -0.3257(4) 0.1088 1.0000 Uani . U . . . .
H103 H -0.8486 -0.1195 -0.3479 0.1201 1.0000 Uiso R . . . . .
H101 H -0.8733 -0.1425 -0.2872 0.1200 1.0000 Uiso R . . . . .
H102 H -0.8244 -0.1796 -0.3204 0.1201 1.0000 Uiso R . . . . .
C11 C -0.81881(18) -0.29673(18) -0.3335(2) 0.0545 1.0000 Uani . . . . . .
C12 C -0.77724(17) -0.34246(19) -0.33070(19) 0.0535 1.0000 Uani . . . . . .
H121 H -0.7405 -0.3356 -0.3462 0.0610 1.0000 Uiso R . . . . .
H111 H -0.8073 -0.2607 -0.3499 0.0691 1.0000 Uiso R . . . . .
C13 C -0.94417(17) -0.38389(17) -0.26423(18) 0.0480 1.0000 Uani . . . . . .
N14 N -0.93560(13) -0.44271(13) -0.25250(16) 0.0471 1.0000 Uani . . . . . .
C15 C -0.87737(16) -0.45747(16) -0.26152(17) 0.0460 1.0000 Uani . . . . . .
N16 N -0.85262(14) -0.50844(14) -0.24788(16) 0.0495 1.0000 Uani . . . . . .
C17 C -0.7315(2) -0.4810(2) -0.3812(3) 0.0677 1.0000 Uani . . . . . .
C18 C -0.7035(3) -0.4373(3) -0.4239(3) 0.0827 1.0000 Uani . . . . . .
H183 H -0.6938 -0.4571 -0.4602 0.1248 1.0000 Uiso R . . . . .
H182 H -0.7314 -0.4059 -0.4321 0.1247 1.0000 Uiso R . . . . .
H181 H -0.6681 -0.4212 -0.4067 0.1250 1.0000 Uiso R . . . . .
C19 C -0.6935(3) -0.5368(2) -0.3747(4) 0.0933 1.0000 Uani . . . . . .
H191 H -0.6816 -0.5512 -0.4127 0.1360 1.0000 Uiso R . . . . .
H192 H -0.7166 -0.5664 -0.3550 0.1357 1.0000 Uiso R . . . . .
H193 H -0.6588 -0.5284 -0.3515 0.1361 1.0000 Uiso R . . . . .
C20 C -0.7936(2) -0.4963(2) -0.4017(3) 0.0753 1.0000 Uani . . . . . .
H203 H -0.7909 -0.5127 -0.4407 0.1110 1.0000 Uiso R . . . . .
H202 H -0.8097 -0.5256 -0.3760 0.1111 1.0000 Uiso R . . . . .
H201 H -0.8192 -0.4626 -0.4018 0.1111 1.0000 Uiso R . . . . .
H141 H -0.9628 -0.4667 -0.2411 0.0566 0.5000 Uiso R . . . . .

loop_
_atom_site_aniso_label
_atom_site_aniso_U_11
_atom_site_aniso_U_22
_atom_site_aniso_U_33
_atom_site_aniso_U_23
_atom_site_aniso_U_13
_atom_site_aniso_U_12
S1 0.0386(5) 0.0593(6) 0.0694(6) 0.0025(5) -0.0019(4) 0.0008(4)
C2 0.0430(17) 0.0475(18) 0.0480(19) -0.0025(15) -0.0034(15) -0.0032(14)
C3 0.0424(18) 0.0448(19) 0.0453(18) -0.0002(14) -0.0073(14) -0.0063(14)
C4 0.0419(18) 0.0492(19) 0.0454(18) -0.0026(15) -0.0018(14) -0.0041(14)
C5 0.0499(19) 0.0367(16) 0.0520(19) -0.0001(14) 0.0017(15) 0.0015(14)
S6 0.0571(6) 0.0461(5) 0.0762(7) 0.0098(5) 0.0094(5) -0.0017(4)
C7 0.113(3) 0.0535(18) 0.152(3) 0.022(2) 0.056(3) 0.0139(17)
C8 0.114(3) 0.053(2) 0.154(4) 0.026(2) 0.054(3) 0.017(2)
C9 0.119(3) 0.067(2) 0.150(4) 0.027(2) 0.052(3) 0.019(2)
C10 0.113(3) 0.054(2) 0.159(4) 0.011(2) 0.056(3) 0.004(2)
C11 0.051(2) 0.045(2) 0.068(2) 0.0045(17) 0.0042(18) -0.0079(16)
C12 0.0412(19) 0.061(2) 0.058(2) 0.0003(18) 0.0033(16) -0.0058(16)
C13 0.0457(19) 0.0467(19) 0.052(2) 0.0029(15) -0.0010(15) -0.0047(15)
N14 0.0402(14) 0.0432(15) 0.0579(17) 0.0046(13) 0.0000(13) -0.0003(12)
C15 0.0412(17) 0.0442(18) 0.053(2) 0.0040(15) -0.0049(15) -0.0020(14)
N16 0.0434(16) 0.0463(16) 0.0586(18) 0.0017(14) -0.0046(14) 0.0002(13)
C17 0.063(3) 0.048(2) 0.092(4) -0.015(2) 0.006(2) -0.0014(19)
C18 0.101(4) 0.068(3) 0.079(3) -0.015(3) 0.024(3) -0.009(3)
C19 0.080(4) 0.060(3) 0.139(6) -0.012(3) 0.006(4) 0.018(3)
C20 0.070(3) 0.062(3) 0.094(4) -0.020(3) -0.004(3) -0.007(2)

loop_
_atom_type_symbol
_atom_type_scat_dispersion_real
_atom_type_scat_dispersion_imag
_atom_type_scat_Cromer_Mann_a1
_atom_type_scat_Cromer_Mann_b1
_atom_type_scat_Cromer_Mann_a2
_atom_type_scat_Cromer_Mann_b2
_atom_type_scat_Cromer_Mann_a3
_atom_type_scat_Cromer_Mann_b3
_atom_type_scat_Cromer_Mann_a4
_atom_type_scat_Cromer_Mann_b4
_atom_type_scat_Cromer_Mann_c
_atom_type_scat_source
C 0.0033 0.0016 2.3100 20.8439 1.0200 10.2075 1.5886 0.5687 0.8650 51.6512 0.2156 'International Tables Vol C 4.2.6.8 and 6.1.1.4'
H 0.0000 0.0000 0.4930 10.5109 0.3229 26.1257 0.1402 3.1424 0.0408 57.7998 0.0030 'International Tables Vol C 4.2.6.8 and 6.1.1.4'
N 0.0061 0.0033 12.2126 0.0057 3.1322 9.8933 2.0125 28.9975 1.1663 0.5826 -11.5290 'International Tables Vol C 4.2.6.8 and 6.1.1.4'
S 0.1246 0.1234 6.9053 1.4679 5.2034 22.2151 1.4379 0.2536 1.5863 56.1720 0.8669 'International Tables Vol C 4.2.6.8 and 6.1.1.4'

loop_
_geom_angle_atom_site_label_1
_geom_angle_site_symmetry_1
_geom_angle_atom_site_label_2
_geom_angle_site_symmetry_2
_geom_angle_atom_site_label_3
_geom_angle_site_symmetry_3
_geom_angle
_geom_angle_publ_flag
C2 . S1 . C17 . 103.3(2) yes
S1 . C2 . C3 . 123.2(3) yes
S1 . C2 . C12 . 120.0(3) yes
C3 . C2 . C12 . 116.8(3) yes
C2 . C3 . C4 . 120.2(3) yes
C2 . C3 . C15 . 132.8(4) yes
C4 . C3 . C15 . 106.9(3) yes
C3 . C4 . C5 . 122.9(3) yes
C3 . C4 . C13 . 106.8(3) yes
C5 . C4 . C13 . 130.3(3) yes
C4 . C5 . S6 . 118.0(3) yes
C4 . C5 . C11 . 115.7(3) yes
S6 . C5 . C11 . 126.3(3) yes
C5 . S6 . C7 . 109.1(2) yes
S6 . C7 . C8 . 100.4(4) yes
S6 . C7 . C9 . 114.0(5) yes
C8 . C7 . C9 . 111.0(7) yes
S6 . C7 . C10 . 110.1(6) yes
C8 . C7 . C10 . 107.6(6) yes
C9 . C7 . C10 . 112.9(6) yes
C7 . C8 . H81 . 108.5 no
C7 . C8 . H83 . 108.0 no
H81 . C8 . H83 . 110.3 no
C7 . C8 . H82 . 109.9 no
H81 . C8 . H82 . 108.8 no
H83 . C8 . H82 . 111.3 no
C7 . C9 . H92 . 110.4 no
C7 . C9 . H91 . 108.7 no
H92 . C9 . H91 . 110.7 no
C7 . C9 . H93 . 109.6 no
H92 . C9 . H93 . 108.9 no
H91 . C9 . H93 . 108.5 no
C7 . C10 . H103 . 109.6 no
C7 . C10 . H101 . 107.9 no
H103 . C10 . H101 . 108.9 no
C7 . C10 . H102 . 110.8 no
H103 . C10 . H102 . 110.7 no
H101 . C10 . H102 . 108.8 no
C5 . C11 . C12 . 121.3(4) yes
C5 . C11 . H111 . 120.2 no
C12 . C11 . H111 . 118.5 no
C11 . C12 . C2 . 123.1(4) yes
C11 . C12 . H121 . 117.9 no
C2 . C12 . H121 . 118.9 no
C4 . C13 . N16 20_354 125.3(3) yes
C4 . C13 . N14 . 107.8(3) yes
N16 20_354 C13 . N14 . 126.7(4) yes
C13 . N14 . C15 . 110.0(3) yes
C13 . N14 . H141 . 124.7 no
C15 . N14 . H141 . 125.3 no
C3 . C15 . N14 . 108.1(3) yes
C3 . C15 . N16 . 126.0(3) yes
N14 . C15 . N16 . 125.8(3) yes
C15 . N16 . C13 11_434 122.3(3) yes
S1 . C17 . C18 . 112.1(3) yes
S1 . C17 . C19 . 102.7(4) yes
C18 . C17 . C19 . 111.3(5) yes
S1 . C17 . C20 . 109.6(4) yes
C18 . C17 . C20 . 109.9(5) yes
C19 . C17 . C20 . 111.1(4) yes
C17 . C18 . H183 . 109.7 no
C17 . C18 . H182 . 109.2 no
H183 . C18 . H182 . 109.1 no
C17 . C18 . H181 . 109.7 no
H183 . C18 . H181 . 109.3 no
H182 . C18 . H181 . 109.9 no
C17 . C19 . H191 . 110.5 no
C17 . C19 . H192 . 108.3 no
H191 . C19 . H192 . 109.3 no
C17 . C19 . H193 . 110.3 no
H191 . C19 . H193 . 109.2 no
H192 . C19 . H193 . 109.2 no
C17 . C20 . H203 . 108.0 no
C17 . C20 . H202 . 109.0 no
H203 . C20 . H202 . 108.5 no
C17 . C20 . H201 . 112.3 no
H203 . C20 . H201 . 110.1 no
H202 . C20 . H201 . 109.0 no

loop_
_geom_bond_atom_site_label_1
_geom_bond_site_symmetry_1
_geom_bond_atom_site_label_2
_geom_bond_site_symmetry_2
_geom_bond_distance
_geom_bond_publ_flag
S1 . C2 . 1.765(4) yes
S1 . C17 . 1.856(6) yes
C2 . C3 . 1.406(5) yes
C2 . C12 . 1.375(6) yes
C3 . C4 . 1.405(5) yes
C3 . C15 . 1.454(5) yes
C4 . C5 . 1.405(5) yes
C4 . C13 . 1.463(5) yes
C5 . S6 . 1.753(4) yes
C5 . C11 . 1.398(5) yes
S6 . C7 . 1.826(6) yes
C7 . C8 . 1.523(9) yes
C7 . C9 . 1.494(11) yes
C7 . C10 . 1.564(12) yes
C8 . H81 . 0.970 no
C8 . H83 . 0.966 no
C8 . H82 . 0.962 no
C9 . H92 . 0.966 no
C9 . H91 . 0.956 no
C9 . H93 . 0.962 no
C10 . H103 . 0.963 no
C10 . H101 . 0.969 no
C10 . H102 . 0.972 no
C11 . C12 . 1.399(6) yes
C11 . H111 . 0.933 no
C12 . H121 . 0.915 no
C13 . N16 20_354 1.313(5) yes
C13 . N14 . 1.371(5) yes
N14 . C15 . 1.374(5) yes
N14 . H141 . 0.860 no
C15 . N16 . 1.318(5) yes
C17 . C18 . 1.519(8) yes
C17 . C19 . 1.533(7) yes
C17 . C20 . 1.521(7) yes
C18 . H183 . 0.961 no
C18 . H182 . 0.968 no
C18 . H181 . 0.962 no
C19 . H191 . 0.957 no
C19 . H192 . 0.960 no
C19 . H193 . 0.962 no
C20 . H203 . 0.961 no
C20 . H202 . 0.953 no
C20 . H201 . 0.958 no

loop_
_platon_squeeze_void_nr
_platon_squeeze_void_average_x
_platon_squeeze_void_average_y
_platon_squeeze_void_average_z
_platon_squeeze_void_volume
_platon_squeeze_void_count_electrons
_platon_squeeze_void_content
1 0.000 0.000 0.000 198 7 ' '
2 0.000 0.000 0.500 311 64 ' '
3 0.000 0.500 0.500 311 64 ' '
4 0.000 0.500 0.000 311 64 ' '
5 0.194 0.194 0.194 31 1 ' '
6 0.194 0.806 0.806 30 1 ' '
7 0.306 0.306 0.694 31 1 ' '
8 0.306 0.694 0.306 31 1 ' '
9 0.500 0.500 0.000 311 64 ' '
10 0.500 0.000 0.500 311 64 ' '
11 0.500 0.000 0.000 311 64 ' '
12 0.500 0.500 0.500 198 7 ' '
13 0.694 0.306 0.306 30 1 ' '
14 0.694 0.694 0.694 31 1 ' '
15 0.806 0.194 0.806 30 1 ' '
16 0.806 0.806 0.194 31 1 ' '
